data_7105644
loop_
_publ_author_name
'Lim, Reyna K. V.'
'Lin, Qing'

_publ_section_title
;
 Azirine ligation: fast and selective protein conjugation via photoinduced
 azirine-alkene cycloaddition.
;
_journal_issue 42
_journal_name_full 'Chemical communications (Cambridge, England)'
_journal_page_first 7993
_journal_page_last 7995
_journal_paper_doi 10.1039/c0cc02863k
_journal_volume 46
_journal_year 2010
_chemical_absolute_configuration unk
_chemical_formula_moiety 'C14 H11 N O'
_chemical_formula_sum 'C14 H11 N O'
_chemical_formula_weight 209.24
_chemical_name_common ubql01
_chemical_name_systematic
;
?
;
_space_group_IT_number 4
_symmetry_cell_setting monoclinic
_symmetry_space_group_name_Hall 'P 2yb'
_symmetry_space_group_name_H-M 'P 1 21 1'
_atom_sites_solution_hydrogens geom
_atom_sites_solution_primary direct
_atom_sites_solution_secondary difmap
_audit_creation_method SHELXL-97
_cell_angle_alpha 90.00
_cell_angle_beta 90.166(3)
_cell_angle_gamma 90.00
_cell_formula_units_Z 2
_cell_length_a 5.4973(7)
_cell_length_b 8.3407(11)
_cell_length_c 11.8458(16)
_cell_measurement_reflns_used 2465
_cell_measurement_temperature 100.0(1)
_cell_measurement_theta_max 25.85
_cell_measurement_theta_min 2.99
_cell_volume 543.14(12)
_computing_cell_refinement 'SAINT (Bruker, 2009)'
_computing_data_collection 'APEX2 (Bruker, 2009)'
_computing_data_reduction 'SAINT (Bruker, 2009)'
_computing_molecular_graphics 'SHELXTL (Sheldrick, 2008)'
_computing_publication_material 'SHELXTL (Sheldrick, 2008)'
_computing_structure_refinement 'SHELXL-97 (Sheldrick, 2008)'
_computing_structure_solution 'SIR97 (Altomare et al., 1999)'
_diffrn_ambient_temperature 100.0(1)
_diffrn_measured_fraction_theta_full 1.000
_diffrn_measured_fraction_theta_max 1.000
_diffrn_measurement_device_type 'Bruker SMART APEX II CCD Platform'
_diffrn_measurement_method 'area detector, \w scans per \f'
_diffrn_radiation_monochromator graphite
_diffrn_radiation_source 'fine-focus sealed tube'
_diffrn_radiation_type MoK\a
_diffrn_radiation_wavelength 0.71073
_diffrn_reflns_av_R_equivalents 0.1271
_diffrn_reflns_av_sigmaI/netI 0.0728
_diffrn_reflns_limit_h_max 7
_diffrn_reflns_limit_h_min -7
_diffrn_reflns_limit_k_max 10
_diffrn_reflns_limit_k_min -10
_diffrn_reflns_limit_l_max 15
_diffrn_reflns_limit_l_min -15
_diffrn_reflns_number 9617
_diffrn_reflns_theta_full 27.48
_diffrn_reflns_theta_max 27.48
_diffrn_reflns_theta_min 1.72
_diffrn_standards_number 0
_exptl_absorpt_coefficient_mu 0.081
_exptl_absorpt_correction_T_max 0.9952
_exptl_absorpt_correction_T_min 0.9856
_exptl_absorpt_correction_type multi-scan
_exptl_absorpt_process_details 'SADABS (Sheldrick, 2008)'
_exptl_crystal_colour colorless
_exptl_crystal_density_diffrn 1.279
_exptl_crystal_density_method 'not measured'
_exptl_crystal_description rod
_exptl_crystal_F_000 220
_exptl_crystal_size_max 0.18
_exptl_crystal_size_mid 0.16
_exptl_crystal_size_min 0.06
_refine_diff_density_max 0.286
_refine_diff_density_min -0.319
_refine_diff_density_rms 0.075
_refine_ls_extinction_method none
_refine_ls_goodness_of_fit_ref 1.010
_refine_ls_hydrogen_treatment constr
_refine_ls_matrix_type full
_refine_ls_number_parameters 147
_refine_ls_number_reflns 1325
_refine_ls_number_restraints 1
_refine_ls_restrained_S_all 1.009
_refine_ls_R_factor_all 0.0776
_refine_ls_R_factor_gt 0.0591
_refine_ls_shift/su_max 0.000
_refine_ls_shift/su_mean 0.000
_refine_ls_structure_factor_coef Fsqd
_refine_ls_weighting_details 'calc w=1/[\s^2^(Fo^2^)+(0.1070P)^2^+0.0000P] where P=(Fo^2^+2Fc^2^)/3'
_refine_ls_weighting_scheme calc
_refine_ls_wR_factor_gt 0.1534
_refine_ls_wR_factor_ref 0.1686
_reflns_number_gt 1011
_reflns_number_total 1325
_reflns_threshold_expression >2sigma(I)
_cod_data_source_file C0CC02863K.TXT
_cod_data_source_block ubql01
_cod_depositor_comments 'Adding full bibliography for 7105644.cif.'
_cod_database_code 7105644

loop_
_symmetry_equiv_pos_as_xyz
'x, y, z'
'-x, y+1/2, -z'

loop_
_atom_site_label
_atom_site_type_symbol
_atom_site_fract_x
_atom_site_fract_y
_atom_site_fract_z
_atom_site_U_iso_or_equiv
_atom_site_adp_type
_atom_site_occupancy
_atom_site_symmetry_multiplicity
_atom_site_calc_flag
_atom_site_refinement_flags
_atom_site_disorder_assembly
_atom_site_disorder_group
O1 O -0.2976(11) 0.9318(5) 0.5881(4) 0.0374(13) Uani 1 1 d . . .
H1 H -0.2013 1.0040 0.6094 0.056 Uiso 1 1 calc R . .
N1 N -0.0090(13) 0.1765(6) 0.6627(4) 0.0399(15) Uani 1 1 d . . .
C1 C 0.0591(14) 0.3177(7) 0.6736(4) 0.0328(15) Uani 1 1 d . . .
C2 C 0.2398(14) 0.2098(7) 0.7249(5) 0.0305(13) Uani 1 1 d . . .
H2 H 0.3920 0.1896 0.6811 0.037 Uiso 1 1 calc R . .
C3 C -0.0259(12) 0.4780(8) 0.6510(5) 0.0268(13) Uani 1 1 d . . .
C4 C -0.2471(12) 0.5024(7) 0.5939(5) 0.0297(14) Uani 1 1 d . . .
H4 H -0.3382 0.4120 0.5695 0.036 Uiso 1 1 calc R . .
C5 C -0.3351(13) 0.6532(7) 0.5724(4) 0.0298(14) Uani 1 1 d . . .
H5 H -0.4847 0.6679 0.5334 0.036 Uiso 1 1 calc R . .
C6 C -0.1982(13) 0.7855(7) 0.6097(4) 0.0286(14) Uani 1 1 d . . .
C7 C 0.0219(13) 0.7646(7) 0.6651(5) 0.0297(14) Uani 1 1 d . . .
H7 H 0.1127 0.8554 0.6890 0.036 Uiso 1 1 calc R . .
C8 C 0.1099(13) 0.6116(6) 0.6858(5) 0.0294(14) Uani 1 1 d . . .
H8 H 0.2614 0.5973 0.7232 0.035 Uiso 1 1 calc R . .
C9 C 0.2515(14) 0.1844(6) 0.8476(4) 0.0292(13) Uani 1 1 d . . .
C10 C 0.4472(14) 0.0971(8) 0.8945(6) 0.0399(17) Uani 1 1 d . . .
H10 H 0.5685 0.0541 0.8463 0.048 Uiso 1 1 calc R . .
C11 C 0.4645(18) 0.0734(9) 1.0090(6) 0.048(2) Uani 1 1 d . . .
H11 H 0.5961 0.0137 1.0399 0.058 Uiso 1 1 calc R . .
C12 C 0.2899(13) 0.1368(8) 1.0784(5) 0.0390(16) Uani 1 1 d . . .
H12 H 0.3003 0.1205 1.1577 0.047 Uiso 1 1 calc R . .
C13 C 0.0995(13) 0.2240(9) 1.0340(5) 0.0372(15) Uani 1 1 d . . .
H13 H -0.0189 0.2691 1.0829 0.045 Uiso 1 1 calc R . .
C14 C 0.0797(13) 0.2463(7) 0.9185(5) 0.0338(15) Uani 1 1 d . . .
H14 H -0.0538 0.3048 0.8884 0.041 Uiso 1 1 calc R . .

loop_
_atom_site_aniso_label
_atom_site_aniso_U_11
_atom_site_aniso_U_22
_atom_site_aniso_U_33
_atom_site_aniso_U_23
_atom_site_aniso_U_13
_atom_site_aniso_U_12
O1 0.058(3) 0.022(2) 0.032(2) 0.0037(16) -0.002(3) 0.001(2)
N1 0.072(5) 0.025(3) 0.023(2) 0.000(2) 0.004(3) 0.002(3)
C1 0.054(4) 0.026(3) 0.019(3) 0.001(2) 0.000(3) 0.005(3)
C2 0.047(4) 0.021(2) 0.024(2) 0.002(2) -0.004(3) 0.005(3)
C3 0.036(4) 0.023(3) 0.022(3) 0.000(2) -0.004(3) 0.002(3)
C4 0.039(4) 0.035(3) 0.016(3) 0.002(2) 0.003(3) -0.007(3)
C5 0.041(4) 0.029(3) 0.019(3) 0.003(2) 0.001(3) 0.001(3)
C6 0.043(4) 0.025(3) 0.018(3) 0.004(2) 0.008(3) 0.003(3)
C7 0.039(4) 0.026(3) 0.024(3) -0.002(2) -0.001(3) -0.006(3)
C8 0.047(4) 0.022(3) 0.019(3) 0.001(2) -0.001(3) -0.001(3)
C9 0.044(4) 0.019(3) 0.024(2) 0.002(2) -0.001(3) 0.002(3)
C10 0.056(5) 0.033(3) 0.031(3) 0.003(3) 0.003(3) 0.008(3)
C11 0.071(6) 0.036(4) 0.037(3) 0.011(3) -0.003(4) 0.004(4)
C12 0.049(4) 0.037(4) 0.031(3) 0.008(3) 0.001(3) 0.000(3)
C13 0.043(4) 0.038(3) 0.031(3) 0.003(3) 0.006(3) 0.002(3)
C14 0.044(4) 0.029(3) 0.028(3) 0.001(3) 0.003(3) 0.001(3)

loop_
_atom_type_symbol
_atom_type_description
_atom_type_scat_dispersion_real
_atom_type_scat_dispersion_imag
_atom_type_scat_source
C C 0.0033 0.0000 'International Tables Vol C Tables 4.2.6.8 and 6.1.1.4'
H H 0.0000 0.0000 'International Tables Vol C Tables 4.2.6.8 and 6.1.1.4'
N N 0.0061 0.0000 'International Tables Vol C Tables 4.2.6.8 and 6.1.1.4'
O O 0.0106 0.0000 'International Tables Vol C Tables 4.2.6.8 and 6.1.1.4'

loop_
_geom_angle_atom_site_label_1
_geom_angle_atom_site_label_2
_geom_angle_atom_site_label_3
_geom_angle
_geom_angle_site_symmetry_1
_geom_angle_site_symmetry_3
_geom_angle_publ_flag
C6 O1 H1 109.5 . . ?
C1 N1 C2 61.5(5) . . ?
N1 C1 C3 139.7(7) . . ?
N1 C1 C2 70.5(5) . . ?
C3 C1 C2 149.6(6) . . ?
C1 C2 C9 121.6(6) . . ?
C1 C2 N1 48.0(4) . . ?
C9 C2 N1 118.2(6) . . ?
C1 C2 H2 117.0 . . ?
C9 C2 H2 117.0 . . ?
N1 C2 H2 117.0 . . ?
C8 C3 C4 119.1(6) . . ?
C8 C3 C1 120.7(6) . . ?
C4 C3 C1 120.3(6) . . ?
C5 C4 C3 121.8(6) . . ?
C5 C4 H4 119.1 . . ?
C3 C4 H4 119.1 . . ?
C4 C5 C6 118.3(6) . . ?
C4 C5 H5 120.9 . . ?
C6 C5 H5 120.9 . . ?
O1 C6 C7 123.5(6) . . ?
O1 C6 C5 115.5(6) . . ?
C7 C6 C5 121.0(6) . . ?
C6 C7 C8 120.2(6) . . ?
C6 C7 H7 119.9 . . ?
C8 C7 H7 119.9 . . ?
C7 C8 C3 119.6(6) . . ?
C7 C8 H8 120.2 . . ?
C3 C8 H8 120.2 . . ?
C14 C9 C10 118.7(5) . . ?
C14 C9 C2 121.7(6) . . ?
C10 C9 C2 119.7(6) . . ?
C11 C10 C9 120.9(7) . . ?
C11 C10 H10 119.5 . . ?
C9 C10 H10 119.5 . . ?
C12 C11 C10 119.3(7) . . ?
C12 C11 H11 120.3 . . ?
C10 C11 H11 120.3 . . ?
C11 C12 C13 120.5(6) . . ?
C11 C12 H12 119.8 . . ?
C13 C12 H12 119.8 . . ?
C12 C13 C14 120.4(7) . . ?
C12 C13 H13 119.8 . . ?
C14 C13 H13 119.8 . . ?
C9 C14 C13 120.3(6) . . ?
C9 C14 H14 119.9 . . ?
C13 C14 H14 119.9 . . ?

loop_
_geom_bond_atom_site_label_1
_geom_bond_atom_site_label_2
_geom_bond_distance
_geom_bond_site_symmetry_2
_geom_bond_publ_flag
O1 C6 1.361(7) . ?
O1 H1 0.8400 . ?
N1 C1 1.242(8) . ?
N1 C2 1.576(10) . ?
C1 C3 1.442(9) . ?
C1 C2 1.470(9) . ?
C2 C9 1.470(7) . ?
C2 H2 1.0000 . ?
C3 C8 1.402(9) . ?
C3 C4 1.405(9) . ?
C4 C5 1.370(9) . ?
C4 H4 0.9500 . ?
C5 C6 1.407(9) . ?
C5 H5 0.9500 . ?
C6 C7 1.385(9) . ?
C7 C8 1.387(8) . ?
C7 H7 0.9500 . ?
C8 H8 0.9500 . ?
C9 C14 1.367(8) . ?
C9 C10 1.412(10) . ?
C10 C11 1.374(10) . ?
C10 H10 0.9500 . ?
C11 C12 1.371(10) . ?
C11 H11 0.9500 . ?
C12 C13 1.378(10) . ?
C12 H12 0.9500 . ?
C13 C14 1.386(9) . ?
C13 H13 0.9500 . ?
C14 H14 0.9500 . ?

loop_
_geom_hbond_atom_site_label_D
_geom_hbond_atom_site_label_H
_geom_hbond_atom_site_label_A
_geom_hbond_distance_DH
_geom_hbond_distance_HA
_geom_hbond_distance_DA
_geom_hbond_angle_DHA
_geom_hbond_site_symmetry_A
O1 H1 N1 0.84 1.89 2.731(7) 174.8 1_565

loop_
_geom_torsion_atom_site_label_1
_geom_torsion_atom_site_label_2
_geom_torsion_atom_site_label_3
_geom_torsion_atom_site_label_4
_geom_torsion
_geom_torsion_site_symmetry_1
_geom_torsion_site_symmetry_2
_geom_torsion_site_symmetry_3
_geom_torsion_site_symmetry_4
_geom_torsion_publ_flag
C2 N1 C1 C3 -175.8(10) . . . . ?
N1 C1 C2 C9 -101.0(7) . . . . ?
C3 C1 C2 C9 73.6(13) . . . . ?
C3 C1 C2 N1 174.7(13) . . . . ?
C1 N1 C2 C9 108.5(6) . . . . ?
N1 C1 C3 C8 175.4(8) . . . . ?
C2 C1 C3 C8 3.2(14) . . . . ?
N1 C1 C3 C4 -4.4(12) . . . . ?
C2 C1 C3 C4 -176.7(9) . . . . ?
C8 C3 C4 C5 -0.8(9) . . . . ?
C1 C3 C4 C5 179.0(6) . . . . ?
C3 C4 C5 C6 -0.3(8) . . . . ?
C4 C5 C6 O1 -178.6(5) . . . . ?
C4 C5 C6 C7 1.0(8) . . . . ?
O1 C6 C7 C8 178.9(6) . . . . ?
C5 C6 C7 C8 -0.7(8) . . . . ?
C6 C7 C8 C3 -0.5(8) . . . . ?
C4 C3 C8 C7 1.2(8) . . . . ?
C1 C3 C8 C7 -178.7(6) . . . . ?
C1 C2 C9 C14 7.0(9) . . . . ?
N1 C2 C9 C14 -48.8(7) . . . . ?
C1 C2 C9 C10 -171.6(6) . . . . ?
N1 C2 C9 C10 132.6(6) . . . . ?
C14 C9 C10 C11 0.5(10) . . . . ?
C2 C9 C10 C11 179.1(7) . . . . ?
C9 C10 C11 C12 -0.5(12) . . . . ?
C10 C11 C12 C13 -0.3(12) . . . . ?
C11 C12 C13 C14 1.2(11) . . . . ?
C10 C9 C14 C13 0.4(9) . . . . ?
C2 C9 C14 C13 -178.2(7) . . . . ?
C12 C13 C14 C9 -1.2(10) . . . . ?

loop_
_cod_related_entry_id
_cod_related_entry_database
_cod_related_entry_code
1 ChemSpider 30653224
